data_7130668
loop_
_publ_author_name
'Buschmann, Dennis A.'
'Schumacher, Lion'
'Anwander, Reiner'

_publ_section_title
;
 Rare-earth-metal half-sandwich complexes incorporating methyl,
 methylidene, and hydrido ligands.
;
_journal_issue 65
_journal_name_full 'Chemical communications (Cambridge, England)'
_journal_page_first 9132
_journal_page_last 9135
_journal_paper_doi 10.1039/d2cc03532d
_journal_volume 58
_journal_year 2022
_chemical_formula_sum 'C46 H81 O3 Y3'
_chemical_formula_weight 948.83
_chemical_properties_physical Air-sensitive,Moisture-sensitive
_space_group_crystal_system monoclinic
_space_group_IT_number 14
_space_group_name_Hall '-P 2yn'
_space_group_name_H-M_alt 'P 1 21/n 1'
_atom_sites_solution_hydrogens mixed
_audit_creation_method SHELXL-2014/7
_audit_update_record
;
2022-06-23 deposited with the CCDC.	2022-07-18 downloaded from the CCDC.
;
_cell_angle_alpha 90
_cell_angle_beta 92.1920(10)
_cell_angle_gamma 90
_cell_formula_units_Z 4
_cell_length_a 12.5260(9)
_cell_length_b 19.1070(14)
_cell_length_c 18.9963(14)
_cell_measurement_reflns_used 9763
_cell_measurement_temperature 100(2)
_cell_measurement_theta_max 29.63
_cell_measurement_theta_min 2.270
_cell_volume 4543.1(6)
_computing_cell_refinement 'SAINT V8.38A (Bruker AXS Inc., 2017)'
_computing_data_collection 'APEX3 v2017.3-0 (Bruker AXS)'
_computing_data_reduction 'SAINT V8.38A (Bruker AXS Inc., 2017)'
_computing_structure_refinement 'SHELXL-2014/7 (Sheldrick, 2014)'
_computing_structure_solution 'XT, VERSION 2014/5,SHELXS-13 (Sheldrick 2008)'
_diffrn_ambient_temperature 100(2)
_diffrn_measured_fraction_theta_full 0.999
_diffrn_measured_fraction_theta_max 0.999
_diffrn_measurement_device_type 'Bruker APEX II DUO'
_diffrn_measurement_method 'omega scans'
_diffrn_radiation_type MoK\a
_diffrn_radiation_wavelength 0.71073
_diffrn_reflns_av_R_equivalents 0.0625
_diffrn_reflns_av_unetI/netI 0.0399
_diffrn_reflns_Laue_measured_fraction_full 0.999
_diffrn_reflns_Laue_measured_fraction_max 0.999
_diffrn_reflns_limit_h_max 17
_diffrn_reflns_limit_h_min -17
_diffrn_reflns_limit_k_max 27
_diffrn_reflns_limit_k_min -27
_diffrn_reflns_limit_l_max 27
_diffrn_reflns_limit_l_min -27
_diffrn_reflns_number 103801
_diffrn_reflns_point_group_measured_fraction_full 0.999
_diffrn_reflns_point_group_measured_fraction_max 0.999
_diffrn_reflns_theta_full 25.242
_diffrn_reflns_theta_max 30.536
_diffrn_reflns_theta_min 1.945
_diffrn_source 'ImuS-focus sealed tube'
_exptl_absorpt_coefficient_mu 3.837
_exptl_absorpt_correction_type numerical
_exptl_absorpt_process_details sadabs
_exptl_crystal_colour 'yellowish green'
_exptl_crystal_density_diffrn 1.387
_exptl_crystal_description plate
_exptl_crystal_F_000 1992
_exptl_crystal_size_max 0.287
_exptl_crystal_size_mid 0.255
_exptl_crystal_size_min 0.099
_exptl_transmission_factor_max 0.7290
_exptl_transmission_factor_min 0.4892
_refine_diff_density_max 0.749
_refine_diff_density_min -0.524
_refine_diff_density_rms 0.086
_refine_ls_extinction_method none
_refine_ls_goodness_of_fit_ref 1.008
_refine_ls_hydrogen_treatment mixed
_refine_ls_matrix_type full
_refine_ls_number_parameters 542
_refine_ls_number_reflns 13876
_refine_ls_number_restraints 2
_refine_ls_restrained_S_all 1.008
_refine_ls_R_factor_all 0.0592
_refine_ls_R_factor_gt 0.0343
_refine_ls_shift/su_max 0.004
_refine_ls_shift/su_mean 0.000
_refine_ls_structure_factor_coef Fsqd
_refine_ls_weighting_details 'w=1/[\s^2^(Fo^2^)+(0.0323P)^2^+3.6815P] where P=(Fo^2^+2Fc^2^)/3'
_refine_ls_weighting_scheme calc
_refine_ls_wR_factor_gt 0.0707
_refine_ls_wR_factor_ref 0.0789
_reflns_Friedel_coverage 0.000
_reflns_number_gt 10261
_reflns_number_total 13876
_reflns_threshold_expression 'I > 2\s(I)'
_cod_data_source_file d2cc03532d2.cif
_cod_data_source_block mo_LS1_0m
_cod_original_sg_symbol_H-M 'P 21/n'
_cod_database_code 7130668
_shelx_shelxl_version_number 2014/7
_shelx_space_group_comment
;
The symmetry employed for this shelxl refinement is uniquely defined
by the following loop, which should always be used as a source of
symmetry information in preference to the above space-group names.
They are only intended as comments.
;
_shelx_estimated_absorpt_t_min 0.406
_shelx_estimated_absorpt_t_max 0.703

loop_
_space_group_symop_operation_xyz
'x, y, z'
'-x+1/2, y+1/2, -z+1/2'
'-x, -y, -z'
'x-1/2, -y-1/2, z-1/2'

loop_
_atom_site_label
_atom_site_type_symbol
_atom_site_fract_x
_atom_site_fract_y
_atom_site_fract_z
_atom_site_U_iso_or_equiv
_atom_site_adp_type
_atom_site_occupancy
_atom_site_site_symmetry_order
_atom_site_calc_flag
_atom_site_refinement_flags_posn
_atom_site_refinement_flags_adp
_atom_site_refinement_flags_occupancy
_atom_site_disorder_assembly
_atom_site_disorder_group
C1 C 0.27601(19) 0.73299(13) 0.51528(11) 0.0233(5) Uani 1 1 d . . . . .
C2 C 0.19812(19) 0.77950(12) 0.53899(12) 0.0217(4) Uani 1 1 d . . . . .
C3 C 0.11407(17) 0.73958(11) 0.56665(11) 0.0186(4) Uani 1 1 d . . . . .
C4 C 0.14087(17) 0.66760(11) 0.55986(11) 0.0183(4) Uani 1 1 d . . . . .
C5 C 0.24161(18) 0.66416(12) 0.52757(11) 0.0212(5) Uani 1 1 d . . . . .
C6 C 0.3727(2) 0.75294(17) 0.47492(14) 0.0377(7) Uani 1 1 d . . . . .
H6A H 0.3538 0.7535 0.4244 0.057 Uiso 1 1 calc R U . . .
H6B H 0.4297 0.7187 0.4843 0.057 Uiso 1 1 calc R U . . .
H6C H 0.3973 0.7995 0.4898 0.057 Uiso 1 1 calc R U . . .
C7 C 0.1960(2) 0.85754(13) 0.52712(14) 0.0334(6) Uani 1 1 d . . . . .
H7A H 0.1707 0.8674 0.4787 0.050 Uiso 1 1 calc R U . . .
H7B H 0.2681 0.8766 0.5349 0.050 Uiso 1 1 calc R U . . .
H7C H 0.1478 0.8794 0.5601 0.050 Uiso 1 1 calc R U . . .
C8 C 0.01107(19) 0.76991(13) 0.59122(14) 0.0286(5) Uani 1 1 d . . . . .
H8A H -0.0255 0.7948 0.5522 0.043 Uiso 1 1 calc R U . . .
H8B H 0.0264 0.8026 0.6301 0.043 Uiso 1 1 calc R U . . .
H8C H -0.0348 0.7321 0.6074 0.043 Uiso 1 1 calc R U . . .
C9 C 0.07153(19) 0.60576(12) 0.57490(13) 0.0264(5) Uani 1 1 d . . . . .
H9A H 0.0532 0.5812 0.5308 0.040 Uiso 1 1 calc R U . . .
H9B H 0.0060 0.6218 0.5964 0.040 Uiso 1 1 calc R U . . .
H9C H 0.1101 0.5739 0.6073 0.040 Uiso 1 1 calc R U . . .
C10 C 0.2985(2) 0.59908(14) 0.50529(13) 0.0310(6) Uani 1 1 d . . . . .
H10A H 0.3053 0.5995 0.4541 0.047 Uiso 1 1 calc R U . . .
H10B H 0.2576 0.5578 0.5188 0.047 Uiso 1 1 calc R U . . .
H10C H 0.3697 0.5975 0.5284 0.047 Uiso 1 1 calc R U . . .
C11 C 0.66199(19) 0.85573(12) 0.67172(16) 0.0316(6) Uani 1 1 d . . . . .
C12 C 0.68759(19) 0.86431(13) 0.74427(16) 0.0334(6) Uani 1 1 d . . . . .
C13 C 0.6192(2) 0.91470(12) 0.77151(14) 0.0290(6) Uani 1 1 d . . . . .
C14 C 0.55017(18) 0.93790(11) 0.71550(12) 0.0210(4) Uani 1 1 d . . . . .
C15 C 0.57517(18) 0.90133(11) 0.65356(13) 0.0225(5) Uani 1 1 d . . . . .
C16 C 0.7220(3) 0.81330(16) 0.6200(2) 0.0548(10) Uani 1 1 d . . . . .
H16A H 0.6725 0.7964 0.5826 0.082 Uiso 1 1 calc R U . . .
H16B H 0.7558 0.7733 0.6442 0.082 Uiso 1 1 calc R U . . .
H16C H 0.7771 0.8424 0.5994 0.082 Uiso 1 1 calc R U . . .
C17 C 0.7835(2) 0.83489(17) 0.7848(2) 0.0576(10) Uani 1 1 d . . . . .
H17A H 0.8143 0.7966 0.7579 0.086 Uiso 1 1 calc R U . . .
H17B H 0.7613 0.8171 0.8304 0.086 Uiso 1 1 calc R U . . .
H17C H 0.8369 0.8718 0.7925 0.086 Uiso 1 1 calc R U . . .
C18 C 0.6296(3) 0.94343(16) 0.84571(15) 0.0495(9) Uani 1 1 d . . . . .
H18A H 0.7002 0.9647 0.8534 0.074 Uiso 1 1 calc R U . . .
H18B H 0.6208 0.9053 0.8795 0.074 Uiso 1 1 calc R U . . .
H18C H 0.5743 0.9789 0.8523 0.074 Uiso 1 1 calc R U . . .
C19 C 0.4750(2) 0.99887(12) 0.71778(15) 0.0311(6) Uani 1 1 d . . . . .
H19A H 0.5018 1.0371 0.6889 0.047 Uiso 1 1 calc R U . . .
H19B H 0.4698 1.0148 0.7666 0.047 Uiso 1 1 calc R U . . .
H19C H 0.4042 0.9845 0.6993 0.047 Uiso 1 1 calc R U . . .
C20 C 0.5303(2) 0.91639(15) 0.58111(13) 0.0353(6) Uani 1 1 d . . . . .
H20A H 0.5731 0.9528 0.5593 0.053 Uiso 1 1 calc R U . . .
H20B H 0.4563 0.9325 0.5839 0.053 Uiso 1 1 calc R U . . .
H20C H 0.5321 0.8737 0.5526 0.053 Uiso 1 1 calc R U . . .
C21 C 0.61040(17) 0.55425(11) 0.65356(11) 0.0165(4) Uani 1 1 d . . . . .
C22 C 0.53680(17) 0.50531(10) 0.67975(11) 0.0173(4) Uani 1 1 d . . . . .
C23 C 0.56123(17) 0.49667(11) 0.75301(11) 0.0180(4) Uani 1 1 d . . . . .
C24 C 0.64996(17) 0.53970(11) 0.77159(12) 0.0186(4) Uani 1 1 d . . . . .
C25 C 0.67957(16) 0.57551(11) 0.70992(12) 0.0173(4) Uani 1 1 d . . . . .
C26 C 0.6232(2) 0.57291(12) 0.57741(12) 0.0261(5) Uani 1 1 d . . . . .
H26A H 0.6799 0.5442 0.5581 0.039 Uiso 1 1 calc R U . . .
H26B H 0.6422 0.6225 0.5737 0.039 Uiso 1 1 calc R U . . .
H26C H 0.5559 0.5642 0.5509 0.039 Uiso 1 1 calc R U . . .
C27 C 0.45953(19) 0.46157(12) 0.63610(13) 0.0256(5) Uani 1 1 d . . . . .
H27A H 0.4343 0.4883 0.5947 0.038 Uiso 1 1 calc R U . . .
H27B H 0.3986 0.4489 0.6643 0.038 Uiso 1 1 calc R U . . .
H27C H 0.4954 0.4189 0.6208 0.038 Uiso 1 1 calc R U . . .
C28 C 0.5076(2) 0.44465(12) 0.79986(13) 0.0283(5) Uani 1 1 d . . . . .
H28A H 0.4305 0.4535 0.7986 0.043 Uiso 1 1 calc R U . . .
H28B H 0.5364 0.4496 0.8483 0.043 Uiso 1 1 calc R U . . .
H28C H 0.5211 0.3971 0.7831 0.043 Uiso 1 1 calc R U . . .
C29 C 0.71457(19) 0.53902(13) 0.83996(12) 0.0261(5) Uani 1 1 d . . . . .
H29A H 0.7790 0.5107 0.8346 0.039 Uiso 1 1 calc R U . . .
H29B H 0.6717 0.5190 0.8771 0.039 Uiso 1 1 calc R U . . .
H29C H 0.7351 0.5870 0.8527 0.039 Uiso 1 1 calc R U . . .
C30 C 0.77708(18) 0.62058(12) 0.70339(14) 0.0273(5) Uani 1 1 d . . . . .
H30A H 0.8385 0.5911 0.6931 0.041 Uiso 1 1 calc R U . . .
H30B H 0.7915 0.6457 0.7477 0.041 Uiso 1 1 calc R U . . .
H30C H 0.7648 0.6544 0.6651 0.041 Uiso 1 1 calc R U . . .
C31 C 0.30922(18) 0.84826(11) 0.68752(12) 0.0161(4) Uani 1 1 d . . . . .
C32 C 0.59623(17) 0.71577(12) 0.81619(12) 0.0175(4) Uani 1 1 d . . . . .
C33 C 0.29956(17) 0.58862(11) 0.69376(11) 0.0150(4) Uani 1 1 d . . . . .
C34 C 0.47974(17) 0.71537(11) 0.64684(11) 0.0151(4) Uani 1 1 d D . . . .
C100 C 0.1544(2) 0.77549(12) 0.80321(13) 0.0259(5) Uani 1 1 d . . . . .
H10D H 0.1458 0.8246 0.7874 0.031 Uiso 1 1 calc R U . . .
H10E H 0.2259 0.7702 0.8267 0.031 Uiso 1 1 calc R U . . .
C101 C 0.0681(2) 0.75641(16) 0.85333(16) 0.0432(8) Uani 1 1 d . . . . .
H10F H 0.0984 0.7514 0.9020 0.052 Uiso 1 1 calc R U . . .
H10G H 0.0118 0.7928 0.8530 0.052 Uiso 1 1 calc R U . . .
C102 C 0.0237(2) 0.68827(15) 0.82703(15) 0.0352(6) Uani 1 1 d . . . . .
H10H H 0.0593 0.6485 0.8516 0.042 Uiso 1 1 calc R U . . .
H10I H -0.0541 0.6856 0.8341 0.042 Uiso 1 1 calc R U . . .
C103 C 0.0462(2) 0.68780(15) 0.75069(14) 0.0336(6) Uani 1 1 d . . . . .
H10J H 0.0562 0.6393 0.7339 0.040 Uiso 1 1 calc R U . . .
H10K H -0.0137 0.7093 0.7229 0.040 Uiso 1 1 calc R U . . .
C200 C 0.4180(2) 0.79656(13) 0.91531(13) 0.0286(5) Uani 1 1 d . . . . .
H20D H 0.4884 0.7983 0.9408 0.034 Uiso 1 1 calc R U . . .
H20E H 0.4021 0.7474 0.9023 0.034 Uiso 1 1 calc R U . . .
C201 C 0.3316(2) 0.82592(15) 0.96058(13) 0.0338(6) Uani 1 1 d . . . . .
H20F H 0.3515 0.8212 1.0113 0.041 Uiso 1 1 calc R U . . .
H20G H 0.2625 0.8020 0.9507 0.041 Uiso 1 1 calc R U . . .
C202 C 0.3257(3) 0.90242(18) 0.93889(16) 0.0525(9) Uani 1 1 d . . . . .
H20H H 0.2515 0.9199 0.9407 0.063 Uiso 1 1 calc R U . . .
H20I H 0.3721 0.9314 0.9707 0.063 Uiso 1 1 calc R U . . .
C203 C 0.3620(3) 0.90527(14) 0.86794(17) 0.0479(8) Uani 1 1 d . . . . .
H20J H 0.4105 0.9457 0.8627 0.058 Uiso 1 1 calc R U . . .
H20K H 0.3003 0.9112 0.8344 0.058 Uiso 1 1 calc R U . . .
C300 C 0.4581(2) 0.58598(13) 0.92211(12) 0.0267(5) Uani 1 1 d . . . . .
H30D H 0.4884 0.6307 0.9399 0.032 Uiso 1 1 calc R U . . .
H30E H 0.5167 0.5515 0.9189 0.032 Uiso 1 1 calc R U . . .
C301 C 0.3743(2) 0.55955(15) 0.97019(13) 0.0359(6) Uani 1 1 d . . . . .
H30F H 0.3915 0.5717 1.0200 0.043 Uiso 0.825(11) 1 calc R U P A 1
H30G H 0.3643 0.5083 0.9658 0.043 Uiso 0.825(11) 1 calc R U P A 1
H30H H 0.3954 0.5133 0.9896 0.043 Uiso 0.175(11) 1 calc R U P A 2
H30I H 0.3662 0.5924 1.0099 0.043 Uiso 0.175(11) 1 calc R U P A 2
C303 C 0.2908(2) 0.59690(18) 0.86341(14) 0.0395(7) Uani 1 1 d . . . . .
H30J H 0.2572 0.5541 0.8432 0.047 Uiso 0.825(11) 1 calc R U P A 1
H30K H 0.2580 0.6382 0.8397 0.047 Uiso 0.825(11) 1 calc R U P A 1
H30L H 0.2523 0.5765 0.8218 0.047 Uiso 0.175(11) 1 calc R U P A 2
H30M H 0.2655 0.6455 0.8699 0.047 Uiso 0.175(11) 1 calc R U P A 2
H1 H 0.3666(19) 0.7167(12) 0.7629(13) 0.019(6) Uiso 1 1 d . . . . .
H31A H 0.234(2) 0.8441(15) 0.6785(14) 0.036(8) Uiso 1 1 d . . . . .
H31B H 0.327(2) 0.8773(15) 0.6497(16) 0.038(8) Uiso 1 1 d . . . . .
H31C H 0.316(2) 0.8731(15) 0.7274(15) 0.033(8) Uiso 1 1 d . . . . .
H32A H 0.602(2) 0.7576(16) 0.8404(15) 0.033(8) Uiso 1 1 d . . . . .
H32B H 0.583(2) 0.6798(17) 0.8458(17) 0.048(9) Uiso 1 1 d . . . . .
H32C H 0.672(2) 0.7075(12) 0.8067(13) 0.018(6) Uiso 1 1 d . . . . .
H33A H 0.317(2) 0.5530(15) 0.7221(15) 0.032(8) Uiso 1 1 d . . . . .
H33B H 0.231(2) 0.5968(14) 0.7054(14) 0.027(7) Uiso 1 1 d . . . . .
H33C H 0.2919(19) 0.5626(13) 0.6493(14) 0.024(7) Uiso 1 1 d . . . . .
H34A H 0.500(3) 0.7517(18) 0.618(2) 0.104(15) Uiso 1 1 d D . . . .
H34B H 0.497(4) 0.679(2) 0.617(2) 0.133(19) Uiso 1 1 d D . . . .
O1 O 0.14300(12) 0.72803(8) 0.74360(8) 0.0212(3) Uani 1 1 d . . . . .
O2 O 0.41801(13) 0.84062(8) 0.85285(8) 0.0210(3) Uani 1 1 d . . . . .
O3 O 0.40503(12) 0.59593(8) 0.85399(8) 0.0196(3) Uani 1 1 d . . . . .
Y1 Y 0.28550(2) 0.71791(2) 0.65694(2) 0.01296(4) Uani 1 1 d . . . . .
Y2 Y 0.49095(2) 0.80374(2) 0.73825(2) 0.01397(5) Uani 1 1 d . . . . .
Y3 Y 0.48633(2) 0.62934(2) 0.74013(2) 0.01224(5) Uani 1 1 d . . . . .
C302 C 0.2756(3) 0.6001(3) 0.94082(17) 0.0381(13) Uani 0.825(11) 1 d . . P A 1
H30N H 0.2082 0.5770 0.9536 0.046 Uiso 0.825(11) 1 calc R U P A 1
H30O H 0.2756 0.6491 0.9580 0.046 Uiso 0.825(11) 1 calc R U P A 1
C30A C 0.2718(13) 0.5536(12) 0.9286(10) 0.037(5) Uani 0.175(11) 1 d . . P A 2
H30P H 0.2117 0.5726 0.9551 0.044 Uiso 0.175(11) 1 calc R U P A 2
H30Q H 0.2562 0.5042 0.9161 0.044 Uiso 0.175(11) 1 calc R U P A 2

loop_
_atom_site_aniso_label
_atom_site_aniso_U_11
_atom_site_aniso_U_22
_atom_site_aniso_U_33
_atom_site_aniso_U_23
_atom_site_aniso_U_13
_atom_site_aniso_U_12
C1 0.0224(11) 0.0348(13) 0.0125(10) 0.0051(9) -0.0031(8) -0.0013(9)
C2 0.0258(11) 0.0216(10) 0.0169(10) 0.0036(9) -0.0080(8) -0.0011(9)
C3 0.0177(10) 0.0195(10) 0.0181(10) -0.0024(8) -0.0065(8) 0.0037(8)
C4 0.0196(11) 0.0189(10) 0.0160(10) -0.0009(8) -0.0065(8) 0.0008(8)
C5 0.0229(11) 0.0269(12) 0.0134(10) -0.0043(9) -0.0045(8) 0.0068(9)
C6 0.0328(15) 0.0619(19) 0.0184(12) 0.0064(12) 0.0024(10) -0.0058(13)
C7 0.0408(15) 0.0258(12) 0.0323(14) 0.0093(11) -0.0159(12) -0.0057(11)
C8 0.0229(12) 0.0311(13) 0.0313(13) -0.0066(10) -0.0048(10) 0.0107(10)
C9 0.0262(12) 0.0223(11) 0.0298(13) -0.0027(10) -0.0090(10) -0.0027(9)
C10 0.0350(14) 0.0378(14) 0.0200(12) -0.0072(10) -0.0032(10) 0.0141(11)
C11 0.0197(12) 0.0170(11) 0.0593(18) 0.0081(11) 0.0160(12) -0.0033(9)
C12 0.0168(11) 0.0253(12) 0.0574(18) 0.0197(12) -0.0060(11) -0.0093(9)
C13 0.0284(13) 0.0224(11) 0.0353(14) 0.0092(10) -0.0097(11) -0.0147(10)
C14 0.0199(11) 0.0132(9) 0.0299(12) 0.0046(9) 0.0006(9) -0.0045(8)
C15 0.0205(11) 0.0178(10) 0.0294(12) 0.0054(9) 0.0054(9) -0.0060(8)
C16 0.0408(17) 0.0324(15) 0.094(3) 0.0027(16) 0.0450(19) 0.0001(13)
C17 0.0229(14) 0.0483(19) 0.100(3) 0.0395(19) -0.0209(16) -0.0141(13)
C18 0.067(2) 0.0428(17) 0.0376(16) 0.0061(13) -0.0185(15) -0.0337(16)
C19 0.0348(14) 0.0149(11) 0.0438(15) 0.0018(10) 0.0053(12) -0.0019(10)
C20 0.0432(16) 0.0375(14) 0.0255(13) 0.0058(11) 0.0059(12) -0.0136(12)
C21 0.0186(10) 0.0147(9) 0.0166(10) -0.0003(8) 0.0040(8) 0.0061(8)
C22 0.0175(10) 0.0123(9) 0.0221(11) -0.0020(8) 0.0010(8) 0.0020(8)
C23 0.0195(11) 0.0126(9) 0.0220(11) 0.0029(8) 0.0044(8) 0.0030(8)
C24 0.0167(10) 0.0173(10) 0.0215(11) 0.0003(8) -0.0011(8) 0.0067(8)
C25 0.0139(10) 0.0144(9) 0.0238(11) 0.0000(8) 0.0030(8) 0.0018(7)
C26 0.0334(13) 0.0237(11) 0.0219(12) 0.0010(9) 0.0097(10) 0.0088(10)
C27 0.0261(12) 0.0180(10) 0.0323(13) -0.0066(9) -0.0016(10) 0.0025(9)
C28 0.0345(14) 0.0184(11) 0.0327(14) 0.0069(10) 0.0088(11) 0.0019(10)
C29 0.0232(12) 0.0285(12) 0.0261(12) -0.0016(10) -0.0046(9) 0.0093(10)
C30 0.0173(11) 0.0226(11) 0.0425(15) -0.0042(10) 0.0077(10) -0.0010(9)
C31 0.0171(10) 0.0123(9) 0.0188(11) 0.0005(8) -0.0010(8) 0.0003(8)
C32 0.0174(10) 0.0143(9) 0.0204(10) 0.0002(9) -0.0050(8) -0.0010(8)
C33 0.0153(10) 0.0138(9) 0.0159(10) -0.0004(8) -0.0016(8) 0.0005(8)
C34 0.0175(10) 0.0129(9) 0.0150(9) 0.0017(8) 0.0012(7) 0.0013(8)
C100 0.0249(12) 0.0252(12) 0.0281(12) -0.0078(10) 0.0081(10) -0.0057(9)
C101 0.0463(18) 0.0458(17) 0.0390(16) -0.0158(13) 0.0213(14) -0.0219(14)
C102 0.0319(14) 0.0403(15) 0.0343(15) -0.0064(12) 0.0115(12) -0.0132(12)
C103 0.0296(14) 0.0394(15) 0.0323(14) -0.0099(11) 0.0088(11) -0.0160(11)
C200 0.0369(14) 0.0293(13) 0.0193(12) 0.0053(9) -0.0017(10) -0.0010(10)
C201 0.0346(15) 0.0492(16) 0.0178(12) 0.0001(11) 0.0034(10) -0.0029(12)
C202 0.059(2) 0.063(2) 0.0370(17) 0.0108(15) 0.0130(15) 0.0361(17)
C203 0.076(2) 0.0221(13) 0.0474(18) -0.0052(12) 0.0292(17) 0.0067(14)
C300 0.0300(13) 0.0333(13) 0.0165(11) 0.0029(9) -0.0033(9) 0.0017(10)
C301 0.0479(17) 0.0408(15) 0.0189(12) 0.0068(11) 0.0015(11) -0.0055(13)
C303 0.0199(13) 0.072(2) 0.0273(14) 0.0099(14) 0.0064(10) -0.0034(13)
O1 0.0181(8) 0.0231(8) 0.0229(8) -0.0063(6) 0.0058(6) -0.0047(6)
O2 0.0287(9) 0.0169(7) 0.0173(8) -0.0001(6) 0.0006(6) 0.0012(6)
O3 0.0168(7) 0.0274(8) 0.0145(7) 0.0031(6) -0.0003(6) -0.0013(6)
Y1 0.01357(9) 0.01347(8) 0.01172(9) 0.00017(7) -0.00113(6) 0.00013(7)
Y2 0.01143(9) 0.01201(9) 0.01844(10) 0.00270(7) 0.00036(7) -0.00056(7)
Y3 0.01134(9) 0.01229(9) 0.01310(9) -0.00054(7) 0.00072(7) 0.00018(7)
C302 0.0315(18) 0.063(3) 0.0209(16) 0.0036(17) 0.0097(13) -0.0004(18)
C30A 0.028(8) 0.030(11) 0.053(11) 0.015(8) 0.014(7) 0.006(7)

loop_
_atom_type_symbol
_atom_type_description
_atom_type_scat_dispersion_real
_atom_type_scat_dispersion_imag
_atom_type_scat_source
C C 0.0033 0.0016 'International Tables Vol C Tables 4.2.6.8 and 6.1.1.4'
H H 0.0000 0.0000 'International Tables Vol C Tables 4.2.6.8 and 6.1.1.4'
O O 0.0106 0.0060 'International Tables Vol C Tables 4.2.6.8 and 6.1.1.4'
Y Y -2.7962 3.5667 'International Tables Vol C Tables 4.2.6.8 and 6.1.1.4'

loop_
_geom_angle_atom_site_label_1
_geom_angle_atom_site_label_2
_geom_angle_atom_site_label_3
_geom_angle
_geom_angle_site_symmetry_1
_geom_angle_site_symmetry_3
_geom_angle_publ_flag
C5 C1 C2 108.5(2) . . ?
C5 C1 C6 125.3(2) . . ?
C2 C1 C6 125.7(2) . . ?
C5 C1 Y1 74.76(12) . . ?
C2 C1 Y1 75.72(13) . . ?
C6 C1 Y1 121.85(16) . . ?
C1 C2 C3 108.2(2) . . ?
C1 C2 C7 125.8(2) . . ?
C3 C2 C7 125.3(2) . . ?
C1 C2 Y1 74.25(12) . . ?
C3 C2 Y1 75.12(12) . . ?
C7 C2 Y1 123.68(15) . . ?
C2 C3 C4 107.78(19) . . ?
C2 C3 C8 124.5(2) . . ?
C4 C3 C8 127.5(2) . . ?
C2 C3 Y1 74.74(12) . . ?
C4 C3 Y1 74.19(12) . . ?
C8 C3 Y1 121.81(15) . . ?
C3 C4 C5 107.42(19) . . ?
C3 C4 C9 127.1(2) . . ?
C5 C4 C9 125.0(2) . . ?
C3 C4 Y1 75.49(12) . . ?
C5 C4 Y1 74.31(12) . . ?
C9 C4 Y1 121.75(14) . . ?
C1 C5 C4 108.07(19) . . ?
C1 C5 C10 125.2(2) . . ?
C4 C5 C10 126.6(2) . . ?
C1 C5 Y1 75.08(12) . . ?
C4 C5 Y1 75.15(12) . . ?
C10 C5 Y1 119.27(14) . . ?
C1 C6 H6A 109.5 . . ?
C1 C6 H6B 109.5 . . ?
H6A C6 H6B 109.5 . . ?
C1 C6 H6C 109.5 . . ?
H6A C6 H6C 109.5 . . ?
H6B C6 H6C 109.5 . . ?
C2 C7 H7A 109.5 . . ?
C2 C7 H7B 109.5 . . ?
H7A C7 H7B 109.5 . . ?
C2 C7 H7C 109.5 . . ?
H7A C7 H7C 109.5 . . ?
H7B C7 H7C 109.5 . . ?
C3 C8 H8A 109.5 . . ?
C3 C8 H8B 109.5 . . ?
H8A C8 H8B 109.5 . . ?
C3 C8 H8C 109.5 . . ?
H8A C8 H8C 109.5 . . ?
H8B C8 H8C 109.5 . . ?
C4 C9 H9A 109.5 . . ?
C4 C9 H9B 109.5 . . ?
H9A C9 H9B 109.5 . . ?
C4 C9 H9C 109.5 . . ?
H9A C9 H9C 109.5 . . ?
H9B C9 H9C 109.5 . . ?
C5 C10 H10A 109.5 . . ?
C5 C10 H10B 109.5 . . ?
H10A C10 H10B 109.5 . . ?
C5 C10 H10C 109.5 . . ?
H10A C10 H10C 109.5 . . ?
H10B C10 H10C 109.5 . . ?
C12 C11 C15 107.9(2) . . ?
C12 C11 C16 127.0(3) . . ?
C15 C11 C16 124.7(3) . . ?
C12 C11 Y2 75.06(14) . . ?
C15 C11 Y2 74.23(12) . . ?
C16 C11 Y2 122.12(17) . . ?
C13 C12 C11 108.7(2) . . ?
C13 C12 C17 123.6(3) . . ?
C11 C12 C17 126.9(3) . . ?
C13 C12 Y2 75.08(13) . . ?
C11 C12 Y2 74.82(13) . . ?
C17 C12 Y2 124.35(16) . . ?
C12 C13 C14 107.6(2) . . ?
C12 C13 C18 124.2(3) . . ?
C14 C13 C18 127.9(3) . . ?
C12 C13 Y2 75.08(13) . . ?
C14 C13 Y2 74.40(12) . . ?
C18 C13 Y2 121.85(17) . . ?
C15 C14 C13 108.8(2) . . ?
C15 C14 C19 124.6(2) . . ?
C13 C14 C19 126.0(2) . . ?
C15 C14 Y2 74.68(12) . . ?
C13 C14 Y2 75.35(12) . . ?
C19 C14 Y2 123.67(15) . . ?
C14 C15 C11 107.0(2) . . ?
C14 C15 C20 125.7(2) . . ?
C11 C15 C20 126.6(2) . . ?
C14 C15 Y2 75.03(12) . . ?
C11 C15 Y2 75.28(13) . . ?
C20 C15 Y2 122.64(15) . . ?
C11 C16 H16A 109.5 . . ?
C11 C16 H16B 109.5 . . ?
H16A C16 H16B 109.5 . . ?
C11 C16 H16C 109.5 . . ?
H16A C16 H16C 109.5 . . ?
H16B C16 H16C 109.5 . . ?
C12 C17 H17A 109.5 . . ?
C12 C17 H17B 109.5 . . ?
H17A C17 H17B 109.5 . . ?
C12 C17 H17C 109.5 . . ?
H17A C17 H17C 109.5 . . ?
H17B C17 H17C 109.5 . . ?
C13 C18 H18A 109.5 . . ?
C13 C18 H18B 109.5 . . ?
H18A C18 H18B 109.5 . . ?
C13 C18 H18C 109.5 . . ?
H18A C18 H18C 109.5 . . ?
H18B C18 H18C 109.5 . . ?
C14 C19 H19A 109.5 . . ?
C14 C19 H19B 109.5 . . ?
H19A C19 H19B 109.5 . . ?
C14 C19 H19C 109.5 . . ?
H19A C19 H19C 109.5 . . ?
H19B C19 H19C 109.5 . . ?
C15 C20 H20A 109.5 . . ?
C15 C20 H20B 109.5 . . ?
H20A C20 H20B 109.5 . . ?
C15 C20 H20C 109.5 . . ?
H20A C20 H20C 109.5 . . ?
H20B C20 H20C 109.5 . . ?
C25 C21 C22 108.22(18) . . ?
C25 C21 C26 125.2(2) . . ?
C22 C21 C26 126.1(2) . . ?
C25 C21 Y3 74.78(12) . . ?
C22 C21 Y3 74.98(11) . . ?
C26 C21 Y3 122.79(14) . . ?
C21 C22 C23 107.55(19) . . ?
C21 C22 C27 125.9(2) . . ?
C23 C22 C27 125.8(2) . . ?
C21 C22 Y3 74.79(11) . . ?
C23 C22 Y3 74.52(12) . . ?
C27 C22 Y3 124.20(14) . . ?
C24 C23 C22 108.28(18) . . ?
C24 C23 C28 126.7(2) . . ?
C22 C23 C28 124.7(2) . . ?
C24 C23 Y3 75.24(12) . . ?
C22 C23 Y3 75.08(11) . . ?
C28 C23 Y3 120.59(14) . . ?
C23 C24 C25 107.57(19) . . ?
C23 C24 C29 127.0(2) . . ?
C25 C24 C29 124.6(2) . . ?
C23 C24 Y3 74.52(12) . . ?
C25 C24 Y3 74.54(12) . . ?
C29 C24 Y3 124.84(14) . . ?
C21 C25 C24 108.39(18) . . ?
C21 C25 C30 125.4(2) . . ?
C24 C25 C30 125.7(2) . . ?
C21 C25 Y3 75.08(11) . . ?
C24 C25 Y3 75.19(12) . . ?
C30 C25 Y3 122.33(14) . . ?
C21 C26 H26A 109.5 . . ?
C21 C26 H26B 109.5 . . ?
H26A C26 H26B 109.5 . . ?
C21 C26 H26C 109.5 . . ?
H26A C26 H26C 109.5 . . ?
H26B C26 H26C 109.5 . . ?
C22 C27 H27A 109.5 . . ?
C22 C27 H27B 109.5 . . ?
H27A C27 H27B 109.5 . . ?
C22 C27 H27C 109.5 . . ?
H27A C27 H27C 109.5 . . ?
H27B C27 H27C 109.5 . . ?
C23 C28 H28A 109.5 . . ?
C23 C28 H28B 109.5 . . ?
H28A C28 H28B 109.5 . . ?
C23 C28 H28C 109.5 . . ?
H28A C28 H28C 109.5 . . ?
H28B C28 H28C 109.5 . . ?
C24 C29 H29A 109.5 . . ?
C24 C29 H29B 109.5 . . ?
H29A C29 H29B 109.5 . . ?
C24 C29 H29C 109.5 . . ?
H29A C29 H29C 109.5 . . ?
H29B C29 H29C 109.5 . . ?
C25 C30 H30A 109.5 . . ?
C25 C30 H30B 109.5 . . ?
H30A C30 H30B 109.5 . . ?
C25 C30 H30C 109.5 . . ?
H30A C30 H30C 109.5 . . ?
H30B C30 H30C 109.5 . . ?
Y1 C31 Y2 81.83(6) . . ?
Y1 C31 H31A 76.9(17) . . ?
Y2 C31 H31A 152.8(17) . . ?
Y1 C31 H31B 115.2(18) . . ?
Y2 C31 H31B 104.1(18) . . ?
H31A C31 H31B 100(2) . . ?
Y1 C31 H31C 135.3(18) . . ?
Y2 C31 H31C 78.8(18) . . ?
H31A C31 H31C 105(2) . . ?
H31B C31 H31C 108(2) . . ?
Y3 C32 Y2 81.01(6) . . ?
Y3 C32 H32A 150.5(17) . . ?
Y2 C32 H32A 75.6(17) . . ?
Y3 C32 H32B 76(2) . . ?
Y2 C32 H32B 139(2) . . ?
H32A C32 H32B 111(3) . . ?
Y3 C32 H32C 107.1(14) . . ?
Y2 C32 H32C 118.4(14) . . ?
H32A C32 H32C 100(2) . . ?
H32B C32 H32C 101(2) . . ?
Y1 C33 Y3 81.68(6) . . ?
Y1 C33 H33A 155.8(18) . . ?
Y3 C33 H33A 80.0(18) . . ?
Y1 C33 H33B 81.1(17) . . ?
Y3 C33 H33B 135.7(17) . . ?
H33A C33 H33B 101(2) . . ?
Y1 C33 H33C 104.4(15) . . ?
Y3 C33 H33C 120.2(15) . . ?
H33A C33 H33C 98(2) . . ?
H33B C33 H33C 104(2) . . ?
Y3 C34 Y2 87.08(7) . . ?
Y3 C34 Y1 87.83(7) . . ?
Y2 C34 Y1 87.74(7) . . ?
Y3 C34 H34A 160(3) . . ?
Y2 C34 H34A 83(3) . . ?
Y1 C34 H34A 109(3) . . ?
Y3 C34 H34B 86(3) . . ?
Y2 C34 H34B 162(3) . . ?
Y1 C34 H34B 109(3) . . ?
H34A C34 H34B 98(4) . . ?
O1 C100 C101 106.79(19) . . ?
O1 C100 H10D 110.4 . . ?
C101 C100 H10D 110.4 . . ?
O1 C100 H10E 110.4 . . ?
C101 C100 H10E 110.4 . . ?
H10D C100 H10E 108.6 . . ?
C102 C101 C100 105.4(2) . . ?
C102 C101 H10F 110.7 . . ?
C100 C101 H10F 110.7 . . ?
C102 C101 H10G 110.7 . . ?
C100 C101 H10G 110.7 . . ?
H10F C101 H10G 108.8 . . ?
C103 C102 C101 104.4(2) . . ?
C103 C102 H10H 110.9 . . ?
C101 C102 H10H 110.9 . . ?
C103 C102 H10I 110.9 . . ?
C101 C102 H10I 110.9 . . ?
H10H C102 H10I 108.9 . . ?
O1 C103 C102 106.2(2) . . ?
O1 C103 H10J 110.5 . . ?
C102 C103 H10J 110.5 . . ?
O1 C103 H10K 110.5 . . ?
C102 C103 H10K 110.5 . . ?
H10J C103 H10K 108.7 . . ?
O2 C200 C201 105.7(2) . . ?
O2 C200 H20D 110.6 . . ?
C201 C200 H20D 110.6 . . ?
O2 C200 H20E 110.6 . . ?
C201 C200 H20E 110.6 . . ?
H20D C200 H20E 108.7 . . ?
C200 C201 C202 103.3(2) . . ?
C200 C201 H20F 111.1 . . ?
C202 C201 H20F 111.1 . . ?
C200 C201 H20G 111.1 . . ?
C202 C201 H20G 111.1 . . ?
H20F C201 H20G 109.1 . . ?
C203 C202 C201 106.0(2) . . ?
C203 C202 H20H 110.5 . . ?
C201 C202 H20H 110.5 . . ?
C203 C202 H20I 110.5 . . ?
C201 C202 H20I 110.5 . . ?
H20H C202 H20I 108.7 . . ?
C202 C203 O2 108.9(2) . . ?
C202 C203 H20J 109.9 . . ?
O2 C203 H20J 109.9 . . ?
C202 C203 H20K 109.9 . . ?
O2 C203 H20K 109.9 . . ?
H20J C203 H20K 108.3 . . ?
O3 C300 C301 106.2(2) . . ?
O3 C300 H30D 110.5 . . ?
C301 C300 H30D 110.5 . . ?
O3 C300 H30E 110.5 . . ?
C301 C300 H30E 110.5 . . ?
H30D C300 H30E 108.7 . . ?
C30A C301 C300 108.2(6) . . ?
C300 C301 C302 100.4(2) . . ?
C300 C301 H30F 111.7 . . ?
C302 C301 H30F 111.7 . . ?
C300 C301 H30G 111.7 . . ?
C302 C301 H30G 111.7 . . ?
H30F C301 H30G 109.5 . . ?
C30A C301 H30H 110.1 . . ?
C300 C301 H30H 110.1 . . ?
C30A C301 H30I 110.1 . . ?
C300 C301 H30I 110.1 . . ?
H30H C301 H30I 108.4 . . ?
O3 C303 C302 106.7(2) . . ?
O3 C303 C30A 106.3(6) . . ?
O3 C303 H30J 110.4 . . ?
C302 C303 H30J 110.4 . . ?
O3 C303 H30K 110.4 . . ?
C302 C303 H30K 110.4 . . ?
H30J C303 H30K 108.6 . . ?
O3 C303 H30L 110.5 . . ?
C30A C303 H30L 110.5 . . ?
O3 C303 H30M 110.5 . . ?
C30A C303 H30M 110.5 . . ?
H30L C303 H30M 108.7 . . ?
C103 O1 C100 108.47(17) . . ?
C103 O1 Y1 130.33(13) . . ?
C100 O1 Y1 120.92(12) . . ?
C203 O2 C200 108.41(18) . . ?
C203 O2 Y2 127.40(15) . . ?
C200 O2 Y2 124.03(13) . . ?
C300 O3 C303 108.29(17) . . ?
C300 O3 Y3 128.15(13) . . ?
C303 O3 Y3 122.59(13) . . ?
H1 Y1 C34 69.4(6) . . ?
H1 Y1 O1 73.5(6) . . ?
C34 Y1 O1 142.72(6) . . ?
H1 Y1 C33 73.7(6) . . ?
C34 Y1 C33 86.81(7) . . ?
O1 Y1 C33 86.44(6) . . ?
H1 Y1 C31 76.2(6) . . ?
C34 Y1 C31 86.00(7) . . ?
O1 Y1 C31 81.63(6) . . ?
C33 Y1 C31 149.61(7) . . ?
H1 Y1 C5 153.0(6) . . ?
C34 Y1 C5 95.13(7) . . ?
O1 Y1 C5 120.45(6) . . ?
C33 Y1 C5 83.78(7) . . ?
C31 Y1 C5 126.26(7) . . ?
H1 Y1 C1 154.7(6) . . ?
C34 Y1 C1 85.99(7) . . ?
O1 Y1 C1 130.27(6) . . ?
C33 Y1 C1 111.90(7) . . ?
C31 Y1 C1 97.00(7) . . ?
C5 Y1 C1 30.16(7) . . ?
H1 Y1 C4 152.1(6) . . ?
C34 Y1 C4 125.44(7) . . ?
O1 Y1 C4 90.00(6) . . ?
C33 Y1 C4 83.19(7) . . ?
C31 Y1 C4 124.43(7) . . ?
C5 Y1 C4 30.54(7) . . ?
C1 Y1 C4 50.07(7) . . ?
H1 Y1 C2 155.0(6) . . ?
C34 Y1 C2 108.27(7) . . ?
O1 Y1 C2 103.62(6) . . ?
C33 Y1 C2 131.31(7) . . ?
C31 Y1 C2 78.85(7) . . ?
C5 Y1 C2 49.77(7) . . ?
C1 Y1 C2 30.03(7) . . ?
C4 Y1 C2 49.95(7) . . ?
H1 Y1 C3 153.3(6) . . ?
C34 Y1 C3 135.59(7) . . ?
O1 Y1 C3 80.58(6) . . ?
C33 Y1 C3 111.16(7) . . ?
C31 Y1 C3 94.38(7) . . ?
C5 Y1 C3 50.04(7) . . ?
C1 Y1 C3 49.81(7) . . ?
C4 Y1 C3 30.33(6) . . ?
C2 Y1 C3 30.14(7) . . ?
H1 Y1 Y3 42.5(6) . . ?
C34 Y1 Y3 45.69(5) . . ?
O1 Y1 Y3 105.71(4) . . ?
C33 Y1 Y3 49.37(5) . . ?
C31 Y1 Y3 107.59(5) . . ?
C5 Y1 Y3 110.96(5) . . ?
C1 Y1 Y3 121.54(5) . . ?
C4 Y1 Y3 127.41(5) . . ?
C2 Y1 Y3 150.58(5) . . ?
C3 Y1 Y3 157.73(5) . . ?
H1 Y1 Y2 43.6(6) . . ?
C34 Y1 Y2 45.81(5) . . ?
O1 Y1 Y2 102.34(4) . . ?
C33 Y1 Y2 107.41(5) . . ?
C31 Y1 Y2 49.21(5) . . ?
C5 Y1 Y2 136.57(5) . . ?
C1 Y1 Y2 114.03(5) . . ?
C4 Y1 Y2 164.02(5) . . ?
C2 Y1 Y2 116.23(5) . . ?
C3 Y1 Y2 141.43(5) . . ?
Y3 Y1 Y2 59.181(7) . . ?
H1 Y1 H1 0.0(13) . . ?
C34 Y1 H1 69.4(6) . . ?
O1 Y1 H1 73.5(6) . . ?
C33 Y1 H1 73.7(6) . . ?
C31 Y1 H1 76.2(6) . . ?
C5 Y1 H1 153.0(6) . . ?
C1 Y1 H1 154.7(6) . . ?
C4 Y1 H1 152.1(6) . . ?
C2 Y1 H1 155.0(6) . . ?
C3 Y1 H1 153.3(6) . . ?
Y3 Y1 H1 42.5(6) . . ?
Y2 Y1 H1 43.6(6) . . ?
H1 Y1 H31A 88.6(9) . . ?
C34 Y1 H31A 107.1(7) . . ?
O1 Y1 H31A 67.9(7) . . ?
C33 Y1 H31A 152.3(6) . . ?
C31 Y1 H31A 21.6(7) . . ?
C5 Y1 H31A 117.7(6) . . ?
C1 Y1 H31A 93.3(6) . . ?
C4 Y1 H31A 106.2(7) . . ?
C2 Y1 H31A 67.9(6) . . ?
C3 Y1 H31A 75.9(7) . . ?
Y3 Y1 H31A 126.3(7) . . ?
Y2 Y1 H31A 70.1(7) . . ?
H1 Y1 H31A 88.6(9) . . ?
H1 Y1 H33B 77.6(8) . . ?
C34 Y1 H33B 106.5(6) . . ?
O1 Y1 H33B 68.3(6) . . ?
C33 Y1 H33B 20.2(6) . . ?
C31 Y1 H33B 144.5(6) . . ?
C5 Y1 H33B 86.4(6) . . ?
C1 Y1 H33B 116.5(6) . . ?
C4 Y1 H33B 75.4(6) . . ?
C2 Y1 H33B 125.2(6) . . ?
C3 Y1 H33B 98.5(6) . . ?
Y3 Y1 H33B 65.6(6) . . ?
Y2 Y1 H33B 118.5(6) . . ?
H1 Y1 H33B 77.6(8) . . ?
H31A Y1 H33B 136.1(9) . . ?
H1 Y2 C34 68.1(6) . . ?
H1 Y2 O2 76.0(6) . . ?
C34 Y2 O2 144.04(6) . . ?
H1 Y2 C32 75.5(6) . . ?
C34 Y2 C32 88.36(7) . . ?
O2 Y2 C32 83.05(6) . . ?
H1 Y2 C31 74.0(6) . . ?
C34 Y2 C31 86.33(7) . . ?
O2 Y2 C31 83.43(6) . . ?
C32 Y2 C31 148.87(7) . . ?
H1 Y2 C15 152.6(6) . . ?
C34 Y2 C15 93.87(7) . . ?
O2 Y2 C15 119.26(6) . . ?
C32 Y2 C15 126.19(7) . . ?
C31 Y2 C15 84.79(7) . . ?
H1 Y2 C14 153.4(6) . . ?
C34 Y2 C14 123.66(7) . . ?
O2 Y2 C14 89.06(6) . . ?
C32 Y2 C14 124.98(7) . . ?
C31 Y2 C14 82.62(7) . . ?
C15 Y2 C14 30.29(7) . . ?
H1 Y2 C11 153.7(6) . . ?
C34 Y2 C11 86.93(8) . . ?
O2 Y2 C11 128.63(7) . . ?
C32 Y2 C11 96.35(8) . . ?
C31 Y2 C11 113.93(8) . . ?
C15 Y2 C11 30.50(7) . . ?
C14 Y2 C11 49.75(7) . . ?
H1 Y2 C12 154.6(6) . . ?
C34 Y2 C12 110.75(8) . . ?
O2 Y2 C12 101.80(8) . . ?
C32 Y2 C12 79.06(7) . . ?
C31 Y2 C12 131.27(7) . . ?
C15 Y2 C12 50.07(7) . . ?
C14 Y2 C12 49.51(7) . . ?
C11 Y2 C12 30.12(9) . . ?
H1 Y2 C13 154.2(6) . . ?
C34 Y2 C13 136.67(8) . . ?
O2 Y2 C13 79.04(7) . . ?
C32 Y2 C13 95.19(7) . . ?
C31 Y2 C13 109.54(7) . . ?
C15 Y2 C13 50.21(7) . . ?
C14 Y2 C13 30.25(7) . . ?
C11 Y2 C13 49.74(8) . . ?
C12 Y2 C13 29.84(8) . . ?
H1 Y2 Y3 43.5(6) . . ?
C34 Y2 Y3 46.38(5) . . ?
O2 Y2 Y3 105.43(4) . . ?
C32 Y2 Y3 49.37(5) . . ?
C31 Y2 Y3 108.54(5) . . ?
C15 Y2 Y3 134.70(5) . . ?
C14 Y2 Y3 162.39(5) . . ?
C11 Y2 Y3 112.64(5) . . ?
C12 Y2 Y3 116.17(5) . . ?
C13 Y2 Y3 141.92(5) . . ?
H1 Y2 Y1 40.9(6) . . ?
C34 Y2 Y1 46.45(5) . . ?
O2 Y2 Y1 103.79(4) . . ?
C32 Y2 Y1 108.13(5) . . ?
C31 Y2 Y1 48.96(5) . . ?
C15 Y2 Y1 111.77(5) . . ?
C14 Y2 Y1 126.56(5) . . ?
C11 Y2 Y1 124.45(7) . . ?
C12 Y2 Y1 154.07(7) . . ?
C13 Y2 Y1 156.67(5) . . ?
Y3 Y2 Y1 60.389(6) . . ?
H1 Y2 H1 0.0(9) . . ?
C34 Y2 H1 68.1(6) . . ?
O2 Y2 H1 76.0(6) . . ?
C32 Y2 H1 75.5(6) . . ?
C31 Y2 H1 74.0(6) . . ?
C15 Y2 H1 152.6(6) . . ?
C14 Y2 H1 153.4(6) . . ?
C11 Y2 H1 153.7(6) . . ?
C12 Y2 H1 154.6(6) . . ?
C13 Y2 H1 154.2(6) . . ?
Y3 Y2 H1 43.5(6) . . ?
Y1 Y2 H1 40.9(6) . . ?
H1 Y2 H31C 79.0(9) . . ?
C34 Y2 H31C 106.1(7) . . ?
O2 Y2 H31C 65.4(7) . . ?
C32 Y2 H31C 143.4(6) . . ?
C31 Y2 H31C 20.0(6) . . ?
C15 Y2 H31C 87.0(6) . . ?
C14 Y2 H31C 74.7(6) . . ?
C11 Y2 H31C 117.4(6) . . ?
C12 Y2 H31C 123.6(6) . . ?
C13 Y2 H31C 96.4(6) . . ?
Y3 Y2 H31C 120.2(6) . . ?
Y1 Y2 H31C 65.1(7) . . ?
H1 Y2 H31C 79.0(9) . . ?
H1 Y2 H32A 87.1(9) . . ?
C34 Y2 H32A 109.0(7) . . ?
O2 Y2 H32A 68.6(7) . . ?
C32 Y2 H32A 20.9(7) . . ?
C31 Y2 H32A 149.5(6) . . ?
C15 Y2 H32A 119.0(7) . . ?
C14 Y2 H32A 108.0(7) . . ?
C11 Y2 H32A 93.7(6) . . ?
C12 Y2 H32A 69.0(7) . . ?
C13 Y2 H32A 77.8(7) . . ?
Y3 Y2 H32A 69.5(7) . . ?
Y1 Y2 H32A 125.1(7) . . ?
H1 Y2 H32A 87.1(9) . . ?
H31C Y2 H32A 133.9(9) . . ?
H1 Y2 H34A 87.3(9) . . ?
C34 Y2 H34A 21.5(5) . . ?
O2 Y2 H34A 160.3(9) . . ?
C32 Y2 H34A 103.0(8) . . ?
C31 Y2 H34A 82.1(10) . . ?
C15 Y2 H34A 72.5(5) . . ?
C14 Y2 H34A 102.1(5) . . ?
C11 Y2 H34A 69.9(8) . . ?
C12 Y2 H34A 97.7(9) . . ?
C13 Y2 H34A 118.4(7) . . ?
Y3 Y2 H34A 67.2(6) . . ?
Y1 Y2 H34A 56.6(9) . . ?
H1 Y2 H34A 87.3(9) . . ?
H31C Y2 H34A 101.7(12) . . ?
H32A Y2 H34A 121.5(12) . . ?
H1 Y3 C34 68.9(6) . . ?
H1 Y3 O3 74.5(6) . . ?
C34 Y3 O3 143.33(6) . . ?
H1 Y3 C32 76.5(6) . . ?
C34 Y3 C32 88.72(7) . . ?
O3 Y3 C32 84.54(6) . . ?
H1 Y3 C33 72.2(6) . . ?
C34 Y3 C33 87.13(7) . . ?
O3 Y3 C33 79.95(6) . . ?
C32 Y3 C33 147.72(7) . . ?
H1 Y3 C23 152.8(6) . . ?
C34 Y3 C23 134.78(7) . . ?
O3 Y3 C23 80.48(6) . . ?
C32 Y3 C23 112.05(7) . . ?
C33 Y3 C23 93.14(7) . . ?
H1 Y3 C25 155.6(6) . . ?
C34 Y3 C25 96.23(7) . . ?
O3 Y3 C25 118.76(6) . . ?
C32 Y3 C25 84.21(7) . . ?
C33 Y3 C25 128.07(7) . . ?
C23 Y3 C25 49.89(6) . . ?
H1 Y3 C21 153.0(6) . . ?
C34 Y3 C21 85.39(7) . . ?
O3 Y3 C21 130.42(6) . . ?
C32 Y3 C21 112.00(7) . . ?
C33 Y3 C21 99.55(7) . . ?
C23 Y3 C21 49.94(6) . . ?
C25 Y3 C21 30.14(6) . . ?
H1 Y3 C22 151.3(6) . . ?
C34 Y3 C22 106.60(7) . . ?
O3 Y3 C22 104.51(6) . . ?
C32 Y3 C22 132.20(7) . . ?
C33 Y3 C22 79.40(7) . . ?
C23 Y3 C22 30.39(6) . . ?
C25 Y3 C22 49.91(6) . . ?
C21 Y3 C22 30.23(6) . . ?
H1 Y3 C24 155.3(6) . . ?
C34 Y3 C24 126.43(7) . . ?
O3 Y3 C24 88.72(6) . . ?
C32 Y3 C24 84.13(7) . . ?
C33 Y3 C24 123.32(7) . . ?
C23 Y3 C24 30.23(6) . . ?
C25 Y3 C24 30.27(6) . . ?
C21 Y3 C24 49.94(6) . . ?
C22 Y3 C24 50.07(6) . . ?
H1 Y3 Y2 44.5(6) . . ?
C34 Y3 Y2 46.54(5) . . ?
O3 Y3 Y2 105.75(4) . . ?
C32 Y3 Y2 49.62(5) . . ?
C33 Y3 Y2 108.23(5) . . ?
C23 Y3 Y2 158.40(5) . . ?
C25 Y3 Y2 111.16(4) . . ?
C21 Y3 Y2 120.74(4) . . ?
C22 Y3 Y2 149.64(5) . . ?
C24 Y3 Y2 128.22(5) . . ?
H1 Y3 Y1 40.8(6) . . ?
C34 Y3 Y1 46.48(5) . . ?
O3 Y3 Y1 102.21(4) . . ?
C32 Y3 Y1 108.42(5) . . ?
C33 Y3 Y1 48.95(5) . . ?
C23 Y3 Y1 139.51(5) . . ?
C25 Y3 Y1 138.30(5) . . ?
C21 Y3 Y1 114.52(5) . . ?
C22 Y3 Y1 114.89(5) . . ?
C24 Y3 Y1 163.90(5) . . ?
Y2 Y3 Y1 60.430(6) . . ?
H1 Y3 H1 0.0(9) . . ?
C34 Y3 H1 68.9(6) . . ?
O3 Y3 H1 74.5(6) . . ?
C32 Y3 H1 76.5(6) . . ?
C33 Y3 H1 72.2(6) . . ?
C23 Y3 H1 152.8(6) . . ?
C25 Y3 H1 155.6(6) . . ?
C21 Y3 H1 153.0(6) . . ?
C22 Y3 H1 151.3(6) . . ?
C24 Y3 H1 155.3(6) . . ?
Y2 Y3 H1 44.5(6) . . ?
Y1 Y3 H1 40.8(6) . . ?
H1 Y3 H32B 82.5(9) . . ?
C34 Y3 H32B 109.2(8) . . ?
O3 Y3 H32B 66.8(8) . . ?
C32 Y3 H32B 20.6(8) . . ?
C33 Y3 H32B 142.6(7) . . ?
C23 Y3 H32B 97.6(8) . . ?
C25 Y3 H32B 84.6(7) . . ?
C21 Y3 H32B 114.8(7) . . ?
C22 Y3 H32B 124.2(7) . . ?
C24 Y3 H32B 74.2(7) . . ?
Y2 Y3 H32B 67.3(8) . . ?
Y1 Y3 H32B 120.9(7) . . ?
H1 Y3 H32B 82.5(9) . . ?
H1 Y3 H33A 84.1(9) . . ?
C34 Y3 H33A 106.4(7) . . ?
O3 Y3 H33A 67.2(6) . . ?
C32 Y3 H33A 149.2(6) . . ?
C33 Y3 H33A 19.8(6) . . ?
C23 Y3 H33A 76.3(6) . . ?
C25 Y3 H33A 119.5(6) . . ?
C21 Y3 H33A 96.2(6) . . ?
C22 Y3 H33A 69.8(6) . . ?
C24 Y3 H33A 106.3(6) . . ?
Y2 Y3 H33A 125.2(6) . . ?
Y1 Y3 H33A 68.2(7) . . ?
H1 Y3 H33A 84.1(9) . . ?
H32B Y3 H33A 134.0(10) . . ?
H1 Y3 H34B 87.6(9) . . ?
C34 Y3 H34B 21.4(5) . . ?
O3 Y3 H34B 158.4(10) . . ?
C32 Y3 H34B 103.4(9) . . ?
C33 Y3 H34B 83.1(11) . . ?
C23 Y3 H34B 113.9(6) . . ?
C25 Y3 H34B 82.4(9) . . ?
C21 Y3 H34B 65.6(7) . . ?
C22 Y3 H34B 85.2(6) . . ?
C24 Y3 H34B 111.9(9) . . ?
Y2 Y3 H34B 67.2(6) . . ?
Y1 Y3 H34B 56.3(10) . . ?
H1 Y3 H34B 87.6(9) . . ?
H32B Y3 H34B 123.7(13) . . ?
H33A Y3 H34B 99.4(13) . . ?
C303 C302 C301 101.8(3) . . ?
C303 C302 H30N 111.4 . . ?
C301 C302 H30N 111.4 . . ?
C303 C302 H30O 111.4 . . ?
C301 C302 H30O 111.4 . . ?
H30N C302 H30O 109.3 . . ?
C301 C30A C303 103.5(10) . . ?
C301 C30A H30P 111.1 . . ?
C303 C30A H30P 111.1 . . ?
C301 C30A H30Q 111.1 . . ?
C303 C30A H30Q 111.1 . . ?
H30P C30A H30Q 109.0 . . ?

loop_
_geom_bond_atom_site_label_1
_geom_bond_atom_site_label_2
_geom_bond_distance
_geom_bond_site_symmetry_2
_geom_bond_publ_flag
C1 C5 1.406(3) . ?
C1 C2 1.406(3) . ?
C1 C6 1.507(3) . ?
C1 Y1 2.705(2) . ?
C2 C3 1.417(3) . ?
C2 C7 1.508(3) . ?
C2 Y1 2.723(2) . ?
C3 C4 1.423(3) . ?
C3 C8 1.505(3) . ?
C3 Y1 2.728(2) . ?
C4 C5 1.426(3) . ?
C4 C9 1.500(3) . ?
C4 Y1 2.711(2) . ?
C5 C10 1.502(3) . ?
C5 Y1 2.700(2) . ?
C6 H6A 0.9800 . ?
C6 H6B 0.9800 . ?
C6 H6C 0.9800 . ?
C7 H7A 0.9800 . ?
C7 H7B 0.9800 . ?
C7 H7C 0.9800 . ?
C8 H8A 0.9800 . ?
C8 H8B 0.9800 . ?
C8 H8C 0.9800 . ?
C9 H9A 0.9800 . ?
C9 H9B 0.9800 . ?
C9 H9C 0.9800 . ?
C10 H10A 0.9800 . ?
C10 H10B 0.9800 . ?
C10 H10C 0.9800 . ?
C11 C12 1.412(4) . ?
C11 C15 1.426(3) . ?
C11 C16 1.498(4) . ?
C11 Y2 2.717(2) . ?
C12 C13 1.401(4) . ?
C12 C17 1.510(4) . ?
C12 Y2 2.720(2) . ?
C13 C14 1.416(3) . ?
C13 C18 1.514(4) . ?
C13 Y2 2.720(2) . ?
C14 C15 1.414(3) . ?
C14 C19 1.500(3) . ?
C14 Y2 2.708(2) . ?
C15 C20 1.494(3) . ?
C15 Y2 2.703(2) . ?
C16 H16A 0.9800 . ?
C16 H16B 0.9800 . ?
C16 H16C 0.9800 . ?
C17 H17A 0.9800 . ?
C17 H17B 0.9800 . ?
C17 H17C 0.9800 . ?
C18 H18A 0.9800 . ?
C18 H18B 0.9800 . ?
C18 H18C 0.9800 . ?
C19 H19A 0.9800 . ?
C19 H19B 0.9800 . ?
C19 H19C 0.9800 . ?
C20 H20A 0.9800 . ?
C20 H20B 0.9800 . ?
C20 H20C 0.9800 . ?
C21 C25 1.411(3) . ?
C21 C22 1.417(3) . ?
C21 C26 1.504(3) . ?
C21 Y3 2.715(2) . ?
C22 C23 1.423(3) . ?
C22 C27 1.504(3) . ?
C22 Y3 2.718(2) . ?
C23 C24 1.416(3) . ?
C23 C28 1.509(3) . ?
C23 Y3 2.711(2) . ?
C24 C25 1.418(3) . ?
C24 C29 1.504(3) . ?
C24 Y3 2.720(2) . ?
C25 C30 1.503(3) . ?
C25 Y3 2.712(2) . ?
C26 H26A 0.9800 . ?
C26 H26B 0.9800 . ?
C26 H26C 0.9800 . ?
C27 H27A 0.9800 . ?
C27 H27B 0.9800 . ?
C27 H27C 0.9800 . ?
C28 H28A 0.9800 . ?
C28 H28B 0.9800 . ?
C28 H28C 0.9800 . ?
C29 H29A 0.9800 . ?
C29 H29B 0.9800 . ?
C29 H29C 0.9800 . ?
C30 H30A 0.9800 . ?
C30 H30B 0.9800 . ?
C30 H30C 0.9800 . ?
C31 Y1 2.572(2) . ?
C31 Y2 2.582(2) . ?
C31 H31A 0.96(3) . ?
C31 H31B 0.94(3) . ?
C31 H31C 0.90(3) . ?
C32 Y3 2.561(2) . ?
C32 Y2 2.570(2) . ?
C32 H32A 0.92(3) . ?
C32 H32B 0.91(3) . ?
C32 H32C 0.99(3) . ?
C33 Y1 2.572(2) . ?
C33 Y3 2.588(2) . ?
C33 H33A 0.89(3) . ?
C33 H33B 0.90(3) . ?
C33 H33C 0.98(3) . ?
C34 Y3 2.416(2) . ?
C34 Y2 2.422(2) . ?
C34 Y1 2.448(2) . ?
C34 H34A 0.921(19) . ?
C34 H34B 0.922(19) . ?
C100 O1 1.454(3) . ?
C100 C101 1.512(3) . ?
C100 H10D 0.9900 . ?
C100 H10E 0.9900 . ?
C101 C102 1.495(4) . ?
C101 H10F 0.9900 . ?
C101 H10G 0.9900 . ?
C102 C103 1.488(4) . ?
C102 H10H 0.9900 . ?
C102 H10I 0.9900 . ?
C103 O1 1.447(3) . ?
C103 H10J 0.9900 . ?
C103 H10K 0.9900 . ?
C200 O2 1.455(3) . ?
C200 C201 1.516(4) . ?
C200 H20D 0.9900 . ?
C200 H20E 0.9900 . ?
C201 C202 1.520(4) . ?
C201 H20F 0.9900 . ?
C201 H20G 0.9900 . ?
C202 C203 1.440(4) . ?
C202 H20H 0.9900 . ?
C202 H20I 0.9900 . ?
C203 O2 1.454(3) . ?
C203 H20J 0.9900 . ?
C203 H20K 0.9900 . ?
C300 O3 1.445(3) . ?
C300 C301 1.505(3) . ?
C300 H30D 0.9900 . ?
C300 H30E 0.9900 . ?
C301 C30A 1.485(19) . ?
C301 C302 1.545(5) . ?
C301 H30F 0.9900 . ?
C301 H30G 0.9900 . ?
C301 H30H 0.9900 . ?
C301 H30I 0.9900 . ?
C303 O3 1.449(3) . ?
C303 C302 1.491(4) . ?
C303 C30A 1.516(16) . ?
C303 H30J 0.9900 . ?
C303 H30K 0.9900 . ?
C303 H30L 0.9900 . ?
C303 H30M 0.9900 . ?
O1 Y1 2.4816(15) . ?
O2 Y2 2.4945(15) . ?
O3 Y3 2.5082(15) . ?
Y1 H1 2.22(2) . ?
Y1 Y3 3.3741(3) . ?
Y1 Y2 3.3755(3) . ?
Y1 H1 2.22(2) . ?
Y1 H31A 2.53(3) . ?
Y1 H33B 2.59(3) . ?
Y2 H1 2.34(2) . ?
Y2 Y3 3.3330(4) . ?
Y2 H1 2.34(2) . ?
Y2 H31C 2.56(3) . ?
Y2 H32A 2.51(3) . ?
Y2 H34A 2.49(4) . ?
Y3 H1 2.29(2) . ?
Y3 H1 2.29(2) . ?
Y3 H32B 2.50(3) . ?
Y3 H33A 2.59(3) . ?
Y3 H34B 2.53(5) . ?
C302 H30N 0.9900 . ?
C302 H30O 0.9900 . ?
C30A H30P 0.9900 . ?
C30A H30Q 0.9900 . ?

loop_
_geom_torsion_atom_site_label_1
_geom_torsion_atom_site_label_2
_geom_torsion_atom_site_label_3
_geom_torsion_atom_site_label_4
_geom_torsion
_geom_torsion_site_symmetry_1
_geom_torsion_site_symmetry_2
_geom_torsion_site_symmetry_3
_geom_torsion_site_symmetry_4
_geom_torsion_publ_flag
C5 C1 C2 C3 0.2(2) . . . . ?
C6 C1 C2 C3 172.8(2) . . . . ?
Y1 C1 C2 C3 -68.05(15) . . . . ?
C5 C1 C2 C7 -171.3(2) . . . . ?
C6 C1 C2 C7 1.3(4) . . . . ?
Y1 C1 C2 C7 120.5(2) . . . . ?
C5 C1 C2 Y1 68.22(15) . . . . ?
C6 C1 C2 Y1 -119.2(2) . . . . ?
C1 C2 C3 C4 0.1(2) . . . . ?
C7 C2 C3 C4 171.6(2) . . . . ?
Y1 C2 C3 C4 -67.41(15) . . . . ?
C1 C2 C3 C8 -174.2(2) . . . . ?
C7 C2 C3 C8 -2.6(4) . . . . ?
Y1 C2 C3 C8 118.4(2) . . . . ?
C1 C2 C3 Y1 67.46(15) . . . . ?
C7 C2 C3 Y1 -121.0(2) . . . . ?
C2 C3 C4 C5 -0.3(2) . . . . ?
C8 C3 C4 C5 173.7(2) . . . . ?
Y1 C3 C4 C5 -68.03(14) . . . . ?
C2 C3 C4 C9 -173.1(2) . . . . ?
C8 C3 C4 C9 0.8(4) . . . . ?
Y1 C3 C4 C9 119.1(2) . . . . ?
C2 C3 C4 Y1 67.78(15) . . . . ?
C8 C3 C4 Y1 -118.2(2) . . . . ?
C2 C1 C5 C4 -0.3(2) . . . . ?
C6 C1 C5 C4 -173.0(2) . . . . ?
Y1 C1 C5 C4 68.53(15) . . . . ?
C2 C1 C5 C10 175.6(2) . . . . ?
C6 C1 C5 C10 3.0(4) . . . . ?
Y1 C1 C5 C10 -115.5(2) . . . . ?
C2 C1 C5 Y1 -68.86(16) . . . . ?
C6 C1 C5 Y1 118.5(2) . . . . ?
C3 C4 C5 C1 0.4(2) . . . . ?
C9 C4 C5 C1 173.4(2) . . . . ?
Y1 C4 C5 C1 -68.49(15) . . . . ?
C3 C4 C5 C10 -175.5(2) . . . . ?
C9 C4 C5 C10 -2.4(4) . . . . ?
Y1 C4 C5 C10 115.7(2) . . . . ?
C3 C4 C5 Y1 68.84(14) . . . . ?
C9 C4 C5 Y1 -118.1(2) . . . . ?
C15 C11 C12 C13 -0.5(3) . . . . ?
C16 C11 C12 C13 172.7(2) . . . . ?
Y2 C11 C12 C13 -68.06(16) . . . . ?
C15 C11 C12 C17 -170.6(2) . . . . ?
C16 C11 C12 C17 2.6(4) . . . . ?
Y2 C11 C12 C17 121.8(2) . . . . ?
C15 C11 C12 Y2 67.54(15) . . . . ?
C16 C11 C12 Y2 -119.2(2) . . . . ?
C11 C12 C13 C14 0.0(3) . . . . ?
C17 C12 C13 C14 170.5(2) . . . . ?
Y2 C12 C13 C14 -67.89(15) . . . . ?
C11 C12 C13 C18 -173.5(2) . . . . ?
C17 C12 C13 C18 -3.0(4) . . . . ?
Y2 C12 C13 C18 118.6(2) . . . . ?
C11 C12 C13 Y2 67.89(16) . . . . ?
C17 C12 C13 Y2 -121.6(2) . . . . ?
C12 C13 C14 C15 0.5(2) . . . . ?
C18 C13 C14 C15 173.7(2) . . . . ?
Y2 C13 C14 C15 -67.82(15) . . . . ?
C12 C13 C14 C19 -170.4(2) . . . . ?
C18 C13 C14 C19 2.7(4) . . . . ?
Y2 C13 C14 C19 121.2(2) . . . . ?
C12 C13 C14 Y2 68.35(16) . . . . ?
C18 C13 C14 Y2 -118.5(2) . . . . ?
C13 C14 C15 C11 -0.8(2) . . . . ?
C19 C14 C15 C11 170.3(2) . . . . ?
Y2 C14 C15 C11 -69.11(15) . . . . ?
C13 C14 C15 C20 -172.0(2) . . . . ?
C19 C14 C15 C20 -0.9(4) . . . . ?
Y2 C14 C15 C20 119.7(2) . . . . ?
C13 C14 C15 Y2 68.27(15) . . . . ?
C19 C14 C15 Y2 -120.6(2) . . . . ?
C12 C11 C15 C14 0.8(2) . . . . ?
C16 C11 C15 C14 -172.6(2) . . . . ?
Y2 C11 C15 C14 68.93(15) . . . . ?
C12 C11 C15 C20 171.9(2) . . . . ?
C16 C11 C15 C20 -1.5(4) . . . . ?
Y2 C11 C15 C20 -120.0(2) . . . . ?
C12 C11 C15 Y2 -68.10(16) . . . . ?
C16 C11 C15 Y2 118.5(2) . . . . ?
C25 C21 C22 C23 0.1(2) . . . . ?
C26 C21 C22 C23 172.20(19) . . . . ?
Y3 C21 C22 C23 -67.92(14) . . . . ?
C25 C21 C22 C27 -170.5(2) . . . . ?
C26 C21 C22 C27 1.6(3) . . . . ?
Y3 C21 C22 C27 121.5(2) . . . . ?
C25 C21 C22 Y3 68.01(14) . . . . ?
C26 C21 C22 Y3 -119.9(2) . . . . ?
C21 C22 C23 C24 -0.5(2) . . . . ?
C27 C22 C23 C24 170.2(2) . . . . ?
Y3 C22 C23 C24 -68.55(14) . . . . ?
C21 C22 C23 C28 -174.8(2) . . . . ?
C27 C22 C23 C28 -4.2(3) . . . . ?
Y3 C22 C23 C28 117.1(2) . . . . ?
C21 C22 C23 Y3 68.10(14) . . . . ?
C27 C22 C23 Y3 -121.3(2) . . . . ?
C22 C23 C24 C25 0.6(2) . . . . ?
C28 C23 C24 C25 174.8(2) . . . . ?
Y3 C23 C24 C25 -67.80(14) . . . . ?
C22 C23 C24 C29 -169.3(2) . . . . ?
C28 C23 C24 C29 4.9(4) . . . . ?
Y3 C23 C24 C29 122.2(2) . . . . ?
C22 C23 C24 Y3 68.45(14) . . . . ?
C28 C23 C24 Y3 -117.4(2) . . . . ?
C22 C21 C25 C24 0.3(2) . . . . ?
C26 C21 C25 C24 -171.89(19) . . . . ?
Y3 C21 C25 C24 68.45(14) . . . . ?
C22 C21 C25 C30 172.53(19) . . . . ?
C26 C21 C25 C30 0.3(3) . . . . ?
Y3 C21 C25 C30 -119.3(2) . . . . ?
C22 C21 C25 Y3 -68.15(14) . . . . ?
C26 C21 C25 Y3 119.7(2) . . . . ?
C23 C24 C25 C21 -0.6(2) . . . . ?
C29 C24 C25 C21 169.7(2) . . . . ?
Y3 C24 C25 C21 -68.38(14) . . . . ?
C23 C24 C25 C30 -172.8(2) . . . . ?
C29 C24 C25 C30 -2.5(3) . . . . ?
Y3 C24 C25 C30 119.4(2) . . . . ?
C23 C24 C25 Y3 67.79(14) . . . . ?
C29 C24 C25 Y3 -122.0(2) . . . . ?
O1 C100 C101 C102 11.3(3) . . . . ?
C100 C101 C102 C103 -25.2(3) . . . . ?
C101 C102 C103 O1 30.2(3) . . . . ?
O2 C200 C201 C202 -26.5(3) . . . . ?
C200 C201 C202 C203 26.2(3) . . . . ?
C201 C202 C203 O2 -16.5(4) . . . . ?
O3 C300 C301 C30A 0.6(10) . . . . ?
O3 C300 C301 C302 -35.0(3) . . . . ?
C102 C103 O1 C100 -23.6(3) . . . . ?
C102 C103 O1 Y1 150.11(17) . . . . ?
C101 C100 O1 C103 7.5(3) . . . . ?
C101 C100 O1 Y1 -166.94(18) . . . . ?
C202 C203 O2 C200 -0.5(3) . . . . ?
C202 C203 O2 Y2 175.0(2) . . . . ?
C201 C200 O2 C203 17.3(3) . . . . ?
C201 C200 O2 Y2 -158.36(15) . . . . ?
C301 C300 O3 C303 16.6(3) . . . . ?
C301 C300 O3 Y3 -174.55(15) . . . . ?
C302 C303 O3 C300 10.0(4) . . . . ?
C30A C303 O3 C300 -27.2(10) . . . . ?
C302 C303 O3 Y3 -159.7(3) . . . . ?
C30A C303 O3 Y3 163.1(10) . . . . ?
O3 C303 C302 C301 -31.4(4) . . . . ?
C300 C301 C302 C303 39.8(4) . . . . ?
C300 C301 C30A C303 -16.4(14) . . . . ?
O3 C303 C30A C301 26.4(14) . . . . ?
